data_7016636
loop_
_publ_author_name
'Awada, Mouhamad'
'Jeunesse, Catherine'
'Matt, Dominique'
'Toupet, Loic'
'Welter, Richard'

_publ_section_title
;
 Binucleating behaviour of a proximally-diphosphinated calix[4]arene.
;
_journal_issue 39
_journal_name_full 'Dalton transactions (Cambridge, England : 2003)'
_journal_page_first 10063
_journal_page_last 10070
_journal_paper_doi 10.1039/c1dt10375j
_journal_volume 40
_journal_year 2011
_chemical_formula_moiety 'C64 H62 Au2 Cl2 O4 P2'
_chemical_formula_sum 'C64 H62 Au2 Cl2 O4 P2'
_chemical_formula_weight 1421.91
_chemical_name_systematic
;
?
;
_space_group_IT_number 14
_symmetry_cell_setting monoclinic
_symmetry_space_group_name_Hall '-P 2ybc'
_symmetry_space_group_name_H-M 'P 1 21/c 1'
_atom_sites_solution_hydrogens geom
_atom_sites_solution_primary direct
_atom_sites_solution_secondary difmap
_audit_creation_method SHELXL-97
_cell_angle_alpha 90.00
_cell_angle_beta 95.811(10)
_cell_angle_gamma 90.00
_cell_formula_units_Z 4
_cell_length_a 22.808(7)
_cell_length_b 15.115(5)
_cell_length_c 17.830(6)
_cell_measurement_reflns_used 107496
_cell_measurement_temperature 173(2)
_cell_measurement_theta_max 27.57
_cell_measurement_theta_min 0.90
_cell_volume 6115(3)
_computing_cell_refinement 'Denzo (Nonius B.V., 1998)'
_computing_data_collection 'Collect (Nonius B.V., 1998)'
_computing_data_reduction 'Denzo (Nonius B.V., 1998)'
_computing_molecular_graphics 'PLATON 98 (Spek, 1998)'
_computing_publication_material 'SHELXL-97 (Sheldrick, 1997)'
_computing_structure_refinement 'SHELXL-97 (Sheldrick, 1997)'
_computing_structure_solution 'SHELXS-97 (Sheldrick, 1997)'
_diffrn_ambient_temperature 173(2)
_diffrn_measured_fraction_theta_full 0.996
_diffrn_measured_fraction_theta_max 0.996
_diffrn_measurement_device_type KappaCCD
_diffrn_measurement_method '\p scans'
_diffrn_radiation_monochromator graphite
_diffrn_radiation_source 'fine-focus sealed tube'
_diffrn_radiation_type MoK\a
_diffrn_radiation_wavelength 0.71073
_diffrn_reflns_av_R_equivalents 0.1159
_diffrn_reflns_av_sigmaI/netI 0.1022
_diffrn_reflns_limit_h_max 29
_diffrn_reflns_limit_h_min -29
_diffrn_reflns_limit_k_max 19
_diffrn_reflns_limit_k_min -19
_diffrn_reflns_limit_l_max 23
_diffrn_reflns_limit_l_min -23
_diffrn_reflns_number 107496
_diffrn_reflns_theta_full 27.57
_diffrn_reflns_theta_max 27.57
_diffrn_reflns_theta_min 0.90
_exptl_absorpt_coefficient_mu 4.976
_exptl_absorpt_correction_type none
_exptl_crystal_colour colorless
_exptl_crystal_density_diffrn 1.544
_exptl_crystal_density_method 'not measured'
_exptl_crystal_description prism
_exptl_crystal_F_000 2800
_exptl_crystal_size_max 0.05
_exptl_crystal_size_mid 0.04
_exptl_crystal_size_min 0.03
_refine_diff_density_max 1.006
_refine_diff_density_min -1.030
_refine_diff_density_rms 0.138
_refine_ls_extinction_method none
_refine_ls_goodness_of_fit_ref 0.981
_refine_ls_hydrogen_treatment constr
_refine_ls_matrix_type full
_refine_ls_number_parameters 667
_refine_ls_number_reflns 14099
_refine_ls_number_restraints 1
_refine_ls_restrained_S_all 0.985
_refine_ls_R_factor_all 0.1121
_refine_ls_R_factor_gt 0.0556
_refine_ls_shift/su_max 0.001
_refine_ls_shift/su_mean 0.000
_refine_ls_structure_factor_coef Fsqd
_refine_ls_weighting_details 'calc w=1/[\s^2^(Fo^2^)+(0.0429P)^2^+0.0000P] where P=(Fo^2^+2Fc^2^)/3'
_refine_ls_weighting_scheme calc
_refine_ls_wR_factor_gt 0.0957
_refine_ls_wR_factor_ref 0.1101
_reflns_number_gt 8680
_reflns_number_total 14099
_reflns_threshold_expression >2sigma(I)
_cod_data_source_file c1dt10375j.txt
_cod_data_source_block matt_au_cl
_cod_original_sg_symbol_H-M 'P 21/c'
_cod_database_code 7016636

loop_
_symmetry_equiv_pos_as_xyz
'x, y, z'
'-x, y+1/2, -z+1/2'
'-x, -y, -z'
'x, -y-1/2, z-1/2'

loop_
_atom_site_label
_atom_site_type_symbol
_atom_site_fract_x
_atom_site_fract_y
_atom_site_fract_z
_atom_site_U_iso_or_equiv
_atom_site_adp_type
_atom_site_occupancy
_atom_site_symmetry_multiplicity
_atom_site_calc_flag
_atom_site_refinement_flags
Au1 Au 0.172654(15) -0.13817(2) -0.135725(18) 0.04387(10) Uani 1 1 d .
Au2 Au 0.403986(13) 0.167976(18) 0.077939(16) 0.03297(8) Uani 1 1 d .
Cl1 Cl 0.39371(10) 0.05606(13) 0.16143(11) 0.0527(6) Uani 1 1 d .
Cl2 Cl 0.10679(11) -0.19996(19) -0.22496(15) 0.0804(8) Uani 1 1 d .
P1 P 0.23577(9) -0.07326(12) -0.04936(10) 0.0334(5) Uani 1 1 d .
P2 P 0.41966(8) 0.28419(12) 0.00534(10) 0.0290(4) Uani 1 1 d .
O1 O 0.1984(2) 0.4494(3) -0.1340(2) 0.0314(11) Uani 1 1 d .
O2 O 0.15571(19) 0.2979(3) -0.0097(2) 0.0269(11) Uani 1 1 d .
O3 O 0.1337(2) 0.3657(3) 0.1554(2) 0.0302(11) Uani 1 1 d .
O4 O 0.2017(2) 0.5009(3) 0.0441(2) 0.0306(11) Uani 1 1 d .
C1 C 0.3118(3) -0.0737(4) -0.0765(3) 0.0285(16) Uani 1 1 d .
C2 C 0.3469(4) -0.0027(6) -0.0718(4) 0.051(2) Uani 1 1 d .
H2 H 0.3329 0.0512 -0.0528 0.062 Uiso 1 1 calc .
C3 C 0.4037(4) -0.0063(6) -0.0944(5) 0.061(3) Uani 1 1 d .
H3 H 0.4280 0.0448 -0.0913 0.074 Uiso 1 1 calc .
C4 C 0.4240(4) -0.0852(8) -0.1213(5) 0.058(3) Uani 1 1 d .
H4 H 0.4623 -0.0887 -0.1376 0.070 Uiso 1 1 calc .
C5 C 0.3877(5) -0.1593(7) -0.1241(5) 0.064(3) Uani 1 1 d .
H5 H 0.4018 -0.2144 -0.1404 0.077 Uiso 1 1 calc .
C6 C 0.3310(4) -0.1530(5) -0.1032(4) 0.048(2) Uani 1 1 d .
H6 H 0.3057 -0.2030 -0.1072 0.058 Uiso 1 1 calc .
C7 C 0.2405(4) -0.1250(5) 0.0417(4) 0.0391(19) Uani 1 1 d .
C8 C 0.2871(4) -0.1050(5) 0.0962(4) 0.051(2) Uani 1 1 d .
H8 H 0.3173 -0.0657 0.0844 0.061 Uiso 1 1 calc .
C9 C 0.2891(4) -0.1419(6) 0.1669(5) 0.060(3) Uani 1 1 d .
H9 H 0.3203 -0.1272 0.2041 0.072 Uiso 1 1 calc .
C10 C 0.2462(5) -0.2000(6) 0.1838(5) 0.066(3) Uani 1 1 d .
H10 H 0.2488 -0.2272 0.2321 0.080 Uiso 1 1 calc .
C11 C 0.1986(5) -0.2194(6) 0.1308(6) 0.070(3) Uani 1 1 d .
H11 H 0.1681 -0.2581 0.1429 0.084 Uiso 1 1 calc .
C12 C 0.1969(4) -0.1818(5) 0.0612(5) 0.054(2) Uani 1 1 d .
H12 H 0.1647 -0.1949 0.0248 0.065 Uiso 1 1 calc .
C13 C 0.4602(3) 0.3648(5) 0.0658(4) 0.0309(16) Uani 1 1 d .
C14 C 0.4314(3) 0.3997(5) 0.1244(4) 0.045(2) Uani 1 1 d .
H14 H 0.3916 0.3846 0.1291 0.054 Uiso 1 1 calc .
C15 C 0.4617(4) 0.4573(5) 0.1761(4) 0.053(2) Uani 1 1 d .
H15 H 0.4422 0.4820 0.2158 0.064 Uiso 1 1 calc .
C16 C 0.5189(4) 0.4781(5) 0.1698(5) 0.052(2) Uani 1 1 d .
H16 H 0.5393 0.5169 0.2053 0.062 Uiso 1 1 calc .
C17 C 0.5477(4) 0.4424(6) 0.1113(5) 0.057(2) Uani 1 1 d .
H17 H 0.5879 0.4563 0.1075 0.069 Uiso 1 1 calc .
C18 C 0.5178(4) 0.3869(5) 0.0588(4) 0.046(2) Uani 1 1 d .
H18 H 0.5371 0.3642 0.0180 0.055 Uiso 1 1 calc .
C19 C 0.4620(3) 0.2572(5) -0.0719(4) 0.0320(17) Uani 1 1 d .
C20 C 0.4497(3) 0.2929(5) -0.1430(4) 0.0377(18) Uani 1 1 d .
H20 H 0.4193 0.3356 -0.1520 0.045 Uiso 1 1 calc .
C21 C 0.4817(4) 0.2666(6) -0.2011(4) 0.051(2) Uani 1 1 d .
H21 H 0.4734 0.2917 -0.2498 0.061 Uiso 1 1 calc .
C22 C 0.5255(4) 0.2041(6) -0.1886(5) 0.053(2) Uani 1 1 d .
H22 H 0.5463 0.1843 -0.2290 0.063 Uiso 1 1 calc .
C23 C 0.5388(4) 0.1708(6) -0.1181(6) 0.058(2) Uani 1 1 d .
H23 H 0.5705 0.1300 -0.1092 0.070 Uiso 1 1 calc .
C24 C 0.5078(3) 0.1947(5) -0.0603(4) 0.042(2) Uani 1 1 d .
H24 H 0.5171 0.1692 -0.0118 0.050 Uiso 1 1 calc .
C25 C 0.3539(3) 0.3385(4) -0.0365(4) 0.0263(15) Uani 1 1 d .
C26 C 0.3446(3) 0.4287(4) -0.0309(4) 0.0276(16) Uani 1 1 d .
H26 H 0.3736 0.4646 -0.0038 0.033 Uiso 1 1 calc .
C27 C 0.2925(3) 0.4675(4) -0.0651(3) 0.0275(16) Uani 1 1 d .
C28 C 0.2505(3) 0.4134(4) -0.1029(3) 0.0246(15) Uani 1 1 d .
C29 C 0.2577(3) 0.3211(4) -0.1064(3) 0.0233(15) Uani 1 1 d .
C30 C 0.3095(3) 0.2861(4) -0.0731(3) 0.0255(15) Uani 1 1 d .
H30 H 0.3153 0.2239 -0.0750 0.031 Uiso 1 1 calc .
C31 C 0.2092(3) 0.2604(4) -0.1399(3) 0.0261(15) Uani 1 1 d .
H31A H 0.1725 0.2947 -0.1522 0.031 Uiso 1 1 calc .
H31B H 0.2206 0.2337 -0.1870 0.031 Uiso 1 1 calc .
C32 C 0.1987(3) 0.1883(4) -0.0840(3) 0.0221(14) Uani 1 1 d .
C33 C 0.2176(3) 0.1023(4) -0.0918(4) 0.0276(16) Uani 1 1 d .
H33 H 0.2320 0.0846 -0.1376 0.033 Uiso 1 1 calc .
C34 C 0.2160(3) 0.0411(4) -0.0340(4) 0.0263(15) Uani 1 1 d .
C35 C 0.1951(3) 0.0679(4) 0.0331(4) 0.0303(16) Uani 1 1 d .
H35 H 0.1951 0.0271 0.0736 0.036 Uiso 1 1 calc .
C36 C 0.1740(3) 0.1536(4) 0.0418(3) 0.0243(15) Uani 1 1 d .
C37 C 0.1749(3) 0.2119(5) -0.0175(3) 0.0273(16) Uani 1 1 d .
C38 C 0.1579(3) 0.1864(4) 0.1176(3) 0.0294(16) Uani 1 1 d .
H38A H 0.1198 0.2181 0.1105 0.035 Uiso 1 1 calc .
H38B H 0.1533 0.1353 0.1511 0.035 Uiso 1 1 calc .
C39 C 0.2048(3) 0.2480(4) 0.1542(3) 0.0238(15) Uani 1 1 d .
C40 C 0.2620(3) 0.2187(4) 0.1715(4) 0.0292(16) Uani 1 1 d .
H40 H 0.2716 0.1590 0.1614 0.035 Uiso 1 1 calc .
C41 C 0.3058(3) 0.2756(5) 0.2036(4) 0.0337(18) Uani 1 1 d .
H41 H 0.3446 0.2545 0.2173 0.040 Uiso 1 1 calc .
C42 C 0.2918(3) 0.3638(5) 0.2151(4) 0.0354(18) Uani 1 1 d .
H42 H 0.3218 0.4029 0.2357 0.042 Uiso 1 1 calc .
C43 C 0.2353(3) 0.3962(5) 0.1975(3) 0.0286(16) Uani 1 1 d .
C44 C 0.1917(3) 0.3357(5) 0.1684(3) 0.0264(15) Uani 1 1 d .
C45 C 0.2231(3) 0.4934(5) 0.2050(4) 0.0373(19) Uani 1 1 d .
H45A H 0.2318 0.5114 0.2584 0.045 Uiso 1 1 calc .
H45B H 0.1809 0.5050 0.1898 0.045 Uiso 1 1 calc .
C46 C 0.2603(3) 0.5472(5) 0.1564(4) 0.0366(18) Uani 1 1 d .
C47 C 0.3104(4) 0.5927(5) 0.1877(4) 0.048(2) Uani 1 1 d .
H47 H 0.3190 0.5938 0.2410 0.057 Uiso 1 1 calc .
C48 C 0.3475(4) 0.6357(5) 0.1438(5) 0.050(2) Uani 1 1 d .
H48 H 0.3796 0.6694 0.1667 0.060 Uiso 1 1 calc .
C49 C 0.3381(3) 0.6301(5) 0.0673(5) 0.0400(19) Uani 1 1 d .
H49 H 0.3650 0.6571 0.0370 0.048 Uiso 1 1 calc .
C50 C 0.2886(3) 0.5843(4) 0.0329(4) 0.0309(17) Uani 1 1 d .
C51 C 0.2497(3) 0.5471(4) 0.0786(4) 0.0277(16) Uani 1 1 d .
C52 C 0.2816(3) 0.5659(4) -0.0522(4) 0.0340(17) Uani 1 1 d .
H52A H 0.2413 0.5821 -0.0738 0.041 Uiso 1 1 calc .
H52B H 0.3101 0.6019 -0.0774 0.041 Uiso 1 1 calc .
C53 C 0.1990(4) 0.4773(5) -0.2106(4) 0.045(2) Uani 1 1 d .
H53A H 0.2229 0.5317 -0.2131 0.054 Uiso 1 1 calc .
H53B H 0.2164 0.4305 -0.2404 0.054 Uiso 1 1 calc .
C54 C 0.1395(5) 0.4938(9) -0.2398(5) 0.123(6) Uani 1 1 d D
H54 H 0.1143 0.4446 -0.2343 0.147 Uiso 1 1 calc .
C55 C 0.1108(5) 0.5640(8) -0.2737(6) 0.096(4) Uani 1 1 d D
H55A H 0.1317 0.6168 -0.2821 0.116 Uiso 1 1 calc .
H55B H 0.0697 0.5603 -0.2891 0.116 Uiso 1 1 calc .
C56 C 0.0913(3) 0.3069(5) -0.0188(4) 0.0391(19) Uani 1 1 d .
H56A H 0.0790 0.3493 0.0189 0.047 Uiso 1 1 calc .
H56B H 0.0731 0.2489 -0.0096 0.047 Uiso 1 1 calc .
C57 C 0.0701(4) 0.3379(6) -0.0951(4) 0.050(2) Uani 1 1 d .
H57 H 0.0863 0.3909 -0.1129 0.060 Uiso 1 1 calc .
C58 C 0.0300(4) 0.2961(7) -0.1396(5) 0.068(3) Uani 1 1 d .
H58A H 0.0131 0.2430 -0.1231 0.082 Uiso 1 1 calc .
H58B H 0.0178 0.3189 -0.1883 0.082 Uiso 1 1 calc .
C59 C 0.1017(3) 0.3545(5) 0.2212(4) 0.045(2) Uani 1 1 d .
H59A H 0.1172 0.3957 0.2616 0.054 Uiso 1 1 calc .
H59B H 0.1067 0.2933 0.2406 0.054 Uiso 1 1 calc .
C60 C 0.0363(4) 0.3735(6) 0.1984(5) 0.061(3) Uani 1 1 d .
H60A H 0.0220 0.3342 0.1560 0.073 Uiso 1 1 calc .
H60B H 0.0136 0.3597 0.2414 0.073 Uiso 1 1 calc .
C61 C 0.0254(4) 0.4670(7) 0.1755(6) 0.078(3) Uani 1 1 d .
H61A H 0.0453 0.5064 0.2137 0.116 Uiso 1 1 calc .
H61B H -0.0171 0.4788 0.1707 0.116 Uiso 1 1 calc .
H61C H 0.0408 0.4776 0.1269 0.116 Uiso 1 1 calc .
C62 C 0.1467(3) 0.5464(5) 0.0440(4) 0.044(2) Uani 1 1 d .
H62A H 0.1472 0.5807 0.0913 0.053 Uiso 1 1 calc .
H62B H 0.1148 0.5020 0.0438 0.053 Uiso 1 1 calc .
C63 C 0.1328(4) 0.6073(6) -0.0204(4) 0.050(2) Uani 1 1 d .
H63A H 0.1315 0.5735 -0.0681 0.060 Uiso 1 1 calc .
H63B H 0.1644 0.6522 -0.0207 0.060 Uiso 1 1 calc .
C64 C 0.0743(4) 0.6534(7) -0.0162(5) 0.073(3) Uani 1 1 d .
H64A H 0.0464 0.6121 0.0032 0.109 Uiso 1 1 calc .
H64B H 0.0589 0.6734 -0.0667 0.109 Uiso 1 1 calc .
H64C H 0.0799 0.7045 0.0176 0.109 Uiso 1 1 calc .

loop_
_atom_site_aniso_label
_atom_site_aniso_U_11
_atom_site_aniso_U_22
_atom_site_aniso_U_33
_atom_site_aniso_U_23
_atom_site_aniso_U_13
_atom_site_aniso_U_12
Au1 0.0458(2) 0.04011(19) 0.04554(19) -0.01339(14) 0.00408(15) -0.00271(15)
Au2 0.03244(17) 0.03100(16) 0.03392(15) 0.00216(13) -0.00418(12) 0.00413(14)
Cl1 0.0661(15) 0.0434(12) 0.0462(12) 0.0123(9) -0.0069(10) 0.0051(11)
Cl2 0.0634(17) 0.094(2) 0.0812(18) -0.0457(15) -0.0080(14) -0.0074(15)
P1 0.0408(12) 0.0273(10) 0.0323(10) -0.0020(8) 0.0044(9) 0.0009(9)
P2 0.0234(10) 0.0296(10) 0.0331(10) -0.0018(8) -0.0012(8) 0.0030(8)
O1 0.024(3) 0.042(3) 0.029(3) 0.008(2) 0.007(2) 0.014(2)
O2 0.023(3) 0.033(3) 0.024(2) 0.001(2) 0.002(2) 0.005(2)
O3 0.029(3) 0.040(3) 0.022(2) 0.003(2) 0.006(2) 0.008(2)
O4 0.029(3) 0.030(3) 0.033(3) 0.000(2) 0.006(2) 0.003(2)
C1 0.035(4) 0.029(4) 0.020(3) -0.002(3) -0.001(3) 0.005(3)
C2 0.037(5) 0.070(6) 0.048(5) -0.004(4) 0.009(4) 0.016(5)
C3 0.041(6) 0.072(7) 0.072(7) 0.001(5) 0.009(5) -0.007(5)
C4 0.039(6) 0.093(8) 0.041(5) 0.007(5) -0.001(4) 0.023(6)
C5 0.064(7) 0.077(7) 0.050(6) -0.007(5) 0.000(5) 0.047(6)
C6 0.053(6) 0.051(6) 0.040(5) 0.003(4) 0.005(4) 0.015(4)
C7 0.052(5) 0.025(4) 0.042(5) 0.000(3) 0.014(4) 0.009(4)
C8 0.062(6) 0.050(5) 0.042(5) 0.016(4) 0.011(4) 0.011(5)
C9 0.061(7) 0.072(7) 0.047(5) 0.011(5) 0.003(5) 0.027(5)
C10 0.107(9) 0.047(6) 0.049(6) 0.023(5) 0.029(6) 0.035(6)
C11 0.116(10) 0.038(5) 0.062(7) -0.003(5) 0.037(6) -0.008(6)
C12 0.077(7) 0.040(5) 0.047(5) -0.001(4) 0.008(5) -0.009(5)
C13 0.024(4) 0.037(4) 0.031(4) 0.005(3) 0.001(3) -0.004(3)
C14 0.035(5) 0.059(5) 0.042(5) -0.008(4) 0.009(4) -0.012(4)
C15 0.068(7) 0.048(5) 0.040(5) -0.012(4) -0.010(4) -0.002(5)
C16 0.060(6) 0.050(5) 0.043(5) -0.001(4) -0.012(4) -0.025(5)
C17 0.038(5) 0.076(7) 0.058(6) 0.010(5) 0.004(4) -0.028(5)
C18 0.040(5) 0.057(6) 0.041(5) -0.001(4) 0.005(4) -0.009(4)
C19 0.022(4) 0.031(4) 0.043(4) -0.003(3) 0.002(3) 0.001(3)
C20 0.023(4) 0.041(5) 0.048(5) -0.001(4) -0.001(4) 0.005(3)
C21 0.044(6) 0.066(6) 0.044(5) -0.001(4) 0.011(4) 0.000(5)
C22 0.044(6) 0.065(6) 0.052(6) -0.027(5) 0.022(4) -0.008(5)
C23 0.037(5) 0.050(6) 0.089(7) -0.017(5) 0.010(5) 0.012(4)
C24 0.033(5) 0.043(5) 0.050(5) -0.006(4) 0.008(4) 0.007(4)
C25 0.019(4) 0.030(4) 0.030(4) -0.003(3) 0.005(3) -0.001(3)
C26 0.030(4) 0.028(4) 0.027(4) -0.003(3) 0.013(3) -0.006(3)
C27 0.038(4) 0.026(4) 0.022(3) 0.003(3) 0.017(3) 0.002(3)
C28 0.025(4) 0.029(4) 0.021(3) 0.000(3) 0.009(3) 0.007(3)
C29 0.023(4) 0.027(4) 0.021(3) 0.001(3) 0.005(3) 0.003(3)
C30 0.031(4) 0.026(4) 0.020(3) -0.002(3) 0.005(3) 0.004(3)
C31 0.028(4) 0.031(4) 0.019(3) 0.000(3) -0.001(3) 0.002(3)
C32 0.023(4) 0.024(4) 0.018(3) -0.002(3) -0.004(3) 0.000(3)
C33 0.026(4) 0.029(4) 0.027(4) -0.003(3) -0.001(3) -0.004(3)
C34 0.026(4) 0.026(4) 0.028(4) -0.001(3) 0.005(3) 0.000(3)
C35 0.033(4) 0.026(4) 0.032(4) 0.004(3) 0.004(3) -0.001(3)
C36 0.021(4) 0.030(4) 0.023(3) 0.000(3) 0.006(3) -0.004(3)
C37 0.023(4) 0.037(4) 0.021(3) -0.001(3) 0.001(3) 0.000(3)
C38 0.036(4) 0.032(4) 0.021(3) 0.005(3) 0.011(3) 0.007(3)
C39 0.031(4) 0.028(4) 0.014(3) -0.003(3) 0.008(3) 0.005(3)
C40 0.037(5) 0.027(4) 0.025(4) 0.002(3) 0.009(3) 0.006(3)
C41 0.034(5) 0.045(5) 0.023(4) 0.001(3) 0.010(3) 0.013(4)
C42 0.042(5) 0.041(4) 0.024(4) -0.004(3) 0.006(3) -0.006(4)
C43 0.032(4) 0.038(4) 0.017(3) -0.001(3) 0.009(3) 0.012(3)
C44 0.026(4) 0.038(4) 0.016(3) 0.006(3) 0.002(3) 0.008(3)
C45 0.050(5) 0.034(4) 0.028(4) -0.007(3) 0.009(4) 0.004(4)
C46 0.048(5) 0.030(4) 0.032(4) -0.008(3) 0.011(4) 0.003(4)
C47 0.061(6) 0.033(5) 0.046(5) -0.016(4) -0.008(4) 0.001(4)
C48 0.049(6) 0.041(5) 0.061(6) -0.011(4) 0.005(5) -0.013(4)
C49 0.038(5) 0.025(4) 0.060(5) -0.007(4) 0.016(4) -0.008(4)
C50 0.036(4) 0.017(4) 0.041(4) -0.007(3) 0.006(3) 0.009(3)
C51 0.039(4) 0.015(3) 0.030(4) -0.001(3) 0.007(3) 0.002(3)
C52 0.036(5) 0.023(4) 0.045(4) 0.003(3) 0.012(4) -0.001(3)
C53 0.051(6) 0.057(5) 0.028(4) 0.003(4) 0.008(4) 0.017(4)
C54 0.103(10) 0.232(16) 0.039(6) 0.039(8) 0.031(6) 0.091(11)
C55 0.078(9) 0.133(11) 0.079(8) 0.040(7) 0.018(6) 0.006(8)
C56 0.031(5) 0.050(5) 0.037(4) -0.001(3) 0.002(3) 0.020(4)
C57 0.036(5) 0.069(6) 0.045(5) 0.011(4) 0.004(4) 0.018(5)
C58 0.053(6) 0.099(8) 0.049(6) -0.011(5) -0.012(5) 0.016(6)
C59 0.035(5) 0.070(6) 0.030(4) 0.011(4) 0.010(3) 0.022(4)
C60 0.048(6) 0.065(6) 0.072(6) 0.014(5) 0.020(5) 0.018(5)
C61 0.063(7) 0.072(7) 0.103(8) 0.026(6) 0.033(6) 0.029(6)
C62 0.039(5) 0.050(5) 0.044(5) -0.003(4) 0.004(4) 0.002(4)
C63 0.035(5) 0.067(6) 0.049(5) 0.005(4) 0.007(4) 0.014(4)
C64 0.056(7) 0.088(8) 0.073(7) 0.001(5) -0.002(5) 0.033(6)

loop_
_atom_type_symbol
_atom_type_description
_atom_type_scat_dispersion_real
_atom_type_scat_dispersion_imag
_atom_type_scat_source
C C 0.0033 0.0016 'International Tables Vol C Tables 4.2.6.8 and 6.1.1.4'
H H 0.0000 0.0000 'International Tables Vol C Tables 4.2.6.8 and 6.1.1.4'
O O 0.0106 0.0060 'International Tables Vol C Tables 4.2.6.8 and 6.1.1.4'
P P 0.1023 0.0942 'International Tables Vol C Tables 4.2.6.8 and 6.1.1.4'
Cl Cl 0.1484 0.1585 'International Tables Vol C Tables 4.2.6.8 and 6.1.1.4'
Au Au -2.0133 8.8022 'International Tables Vol C Tables 4.2.6.8 and 6.1.1.4'

loop_
_geom_angle_atom_site_label_1
_geom_angle_atom_site_label_2
_geom_angle_atom_site_label_3
_geom_angle
P1 Au1 Cl2 178.07(9)
P2 Au2 Cl1 174.33(7)
C7 P1 C34 105.8(3)
C7 P1 C1 105.3(3)
C34 P1 C1 107.3(3)
C7 P1 Au1 114.1(3)
C34 P1 Au1 111.8(2)
C1 P1 Au1 112.0(2)
C25 P2 C19 105.9(3)
C25 P2 C13 106.9(3)
C19 P2 C13 108.9(3)
C25 P2 Au2 115.0(2)
C19 P2 Au2 113.2(2)
C13 P2 Au2 106.6(2)
C28 O1 C53 114.2(5)
C37 O2 C56 113.5(5)
C44 O3 C59 111.9(5)
C51 O4 C62 114.3(5)
C2 C1 C6 120.7(8)
C2 C1 P1 123.6(6)
C6 C1 P1 115.8(6)
C1 C2 C3 121.2(8)
C1 C2 H2 119.4
C3 C2 H2 119.4
C4 C3 C2 119.2(9)
C4 C3 H3 120.4
C2 C3 H3 120.4
C3 C4 C5 119.1(8)
C3 C4 H4 120.4
C5 C4 H4 120.4
C6 C5 C4 120.3(8)
C6 C5 H5 119.8
C4 C5 H5 119.8
C1 C6 C5 119.5(8)
C1 C6 H6 120.3
C5 C6 H6 120.3
C12 C7 C8 118.4(7)
C12 C7 P1 121.2(7)
C8 C7 P1 120.4(6)
C9 C8 C7 120.1(8)
C9 C8 H8 120.0
C7 C8 H8 120.0
C10 C9 C8 120.3(9)
C10 C9 H9 119.9
C8 C9 H9 119.9
C9 C10 C11 120.6(8)
C9 C10 H10 119.7
C11 C10 H10 119.7
C12 C11 C10 118.6(9)
C12 C11 H11 120.7
C10 C11 H11 120.7
C11 C12 C7 122.1(9)
C11 C12 H12 118.9
C7 C12 H12 118.9
C18 C13 C14 120.3(7)
C18 C13 P2 122.8(6)
C14 C13 P2 116.7(5)
C13 C14 C15 119.5(7)
C13 C14 H14 120.3
C15 C14 H14 120.3
C16 C15 C14 120.2(8)
C16 C15 H15 119.9
C14 C15 H15 119.9
C15 C16 C17 120.1(7)
C15 C16 H16 119.9
C17 C16 H16 119.9
C18 C17 C16 120.2(8)
C18 C17 H17 119.9
C16 C17 H17 119.9
C13 C18 C17 119.6(8)
C13 C18 H18 120.2
C17 C18 H18 120.2
C20 C19 C24 118.4(7)
C20 C19 P2 122.5(5)
C24 C19 P2 119.1(5)
C19 C20 C21 120.1(7)
C19 C20 H20 119.9
C21 C20 H20 119.9
C22 C21 C20 120.3(8)
C22 C21 H21 119.8
C20 C21 H21 119.8
C23 C22 C21 119.6(7)
C23 C22 H22 120.2
C21 C22 H22 120.2
C24 C23 C22 121.3(8)
C24 C23 H23 119.4
C22 C23 H23 119.4
C23 C24 C19 120.2(8)
C23 C24 H24 119.9
C19 C24 H24 119.9
C26 C25 C30 118.9(6)
C26 C25 P2 123.1(5)
C30 C25 P2 117.9(5)
C25 C26 C27 120.6(6)
C25 C26 H26 119.7
C27 C26 H26 119.7
C28 C27 C26 118.5(6)
C28 C27 C52 122.2(6)
C26 C27 C52 119.0(6)
O1 C28 C27 119.4(6)
O1 C28 C29 118.4(6)
C27 C28 C29 122.0(6)
C30 C29 C28 117.5(6)
C30 C29 C31 120.0(6)
C28 C29 C31 122.3(6)
C29 C30 C25 122.4(6)
C29 C30 H30 118.8
C25 C30 H30 118.8
C32 C31 C29 109.6(5)
C32 C31 H31A 109.8
C29 C31 H31A 109.8
C32 C31 H31B 109.8
C29 C31 H31B 109.8
H31A C31 H31B 108.2
C33 C32 C37 118.4(6)
C33 C32 C31 122.8(6)
C37 C32 C31 118.4(6)
C32 C33 C34 121.4(6)
C32 C33 H33 119.3
C34 C33 H33 119.3
C33 C34 C35 118.7(6)
C33 C34 P1 119.8(5)
C35 C34 P1 121.3(5)
C34 C35 C36 121.2(6)
C34 C35 H35 119.4
C36 C35 H35 119.4
C37 C36 C35 118.4(6)
C37 C36 C38 119.8(6)
C35 C36 C38 121.3(6)
C36 C37 O2 119.6(6)
C36 C37 C32 121.6(6)
O2 C37 C32 118.6(6)
C39 C38 C36 111.1(5)
C39 C38 H38A 109.4
C36 C38 H38A 109.4
C39 C38 H38B 109.4
C36 C38 H38B 109.4
H38A C38 H38B 108.0
C40 C39 C44 118.8(6)
C40 C39 C38 120.6(6)
C44 C39 C38 120.5(6)
C39 C40 C41 120.9(6)
C39 C40 H40 119.5
C41 C40 H40 119.5
C42 C41 C40 119.0(6)
C42 C41 H41 120.5
C40 C41 H41 120.5
C43 C42 C41 121.9(7)
C43 C42 H42 119.1
C41 C42 H42 119.1
C42 C43 C44 117.4(6)
C42 C43 C45 120.1(7)
C44 C43 C45 122.4(6)
C39 C44 O3 119.9(6)
C39 C44 C43 121.9(6)
O3 C44 C43 118.2(6)
C43 C45 C46 110.8(6)
C43 C45 H45A 109.5
C46 C45 H45A 109.5
C43 C45 H45B 109.5
C46 C45 H45B 109.5
H45A C45 H45B 108.1
C51 C46 C47 116.9(7)
C51 C46 C45 121.5(7)
C47 C46 C45 121.3(7)
C48 C47 C46 122.0(7)
C48 C47 H47 119.0
C46 C47 H47 119.0
C49 C48 C47 119.9(7)
C49 C48 H48 120.1
C47 C48 H48 120.1
C48 C49 C50 120.3(7)
C48 C49 H49 119.9
C50 C49 H49 119.9
C51 C50 C49 118.5(7)
C51 C50 C52 119.9(6)
C49 C50 C52 121.2(7)
C46 C51 C50 122.1(7)
C46 C51 O4 119.7(6)
C50 C51 O4 117.8(6)
C27 C52 C50 108.8(5)
C27 C52 H52A 109.9
C50 C52 H52A 109.9
C27 C52 H52B 109.9
C50 C52 H52B 109.9
H52A C52 H52B 108.3
C54 C53 O1 107.4(7)
C54 C53 H53A 110.2
O1 C53 H53A 110.2
C54 C53 H53B 110.2
O1 C53 H53B 110.2
H53A C53 H53B 108.5
C55 C54 C53 134.3(14)
C55 C54 H54 112.9
C53 C54 H54 112.9
C54 C55 H55A 120.0
C54 C55 H55B 120.0
H55A C55 H55B 120.0
O2 C56 C57 111.3(6)
O2 C56 H56A 109.4
C57 C56 H56A 109.4
O2 C56 H56B 109.4
C57 C56 H56B 109.4
H56A C56 H56B 108.0
C58 C57 C56 123.3(9)
C58 C57 H57 118.3
C56 C57 H57 118.3
C57 C58 H58A 120.0
C57 C58 H58B 120.0
H58A C58 H58B 120.0
O3 C59 C60 108.6(6)
O3 C59 H59A 110.0
C60 C59 H59A 110.0
O3 C59 H59B 110.0
C60 C59 H59B 110.0
H59A C59 H59B 108.4
C61 C60 C59 112.5(8)
C61 C60 H60A 109.1
C59 C60 H60A 109.1
C61 C60 H60B 109.1
C59 C60 H60B 109.1
H60A C60 H60B 107.8
C60 C61 H61A 109.5
C60 C61 H61B 109.5
H61A C61 H61B 109.5
C60 C61 H61C 109.5
H61A C61 H61C 109.5
H61B C61 H61C 109.5
O4 C62 C63 114.8(6)
O4 C62 H62A 108.6
C63 C62 H62A 108.6
O4 C62 H62B 108.6
C63 C62 H62B 108.6
H62A C62 H62B 107.5
C62 C63 C64 111.7(7)
C62 C63 H63A 109.3
C64 C63 H63A 109.3
C62 C63 H63B 109.3
C64 C63 H63B 109.3
H63A C63 H63B 107.9
C63 C64 H64A 109.5
C63 C64 H64B 109.5
H64A C64 H64B 109.5
C63 C64 H64C 109.5
H64A C64 H64C 109.5
H64B C64 H64C 109.5

loop_
_geom_bond_atom_site_label_1
_geom_bond_atom_site_label_2
_geom_bond_distance
Au1 P1 2.227(2)
Au1 Cl2 2.275(2)
Au2 P2 2.2322(19)
Au2 Cl1 2.281(2)
P1 C7 1.796(7)
P1 C34 1.814(7)
P1 C1 1.846(7)
P2 C25 1.804(7)
P2 C19 1.807(7)
P2 C13 1.817(7)
O1 C28 1.371(7)
O1 C53 1.432(8)
O2 C37 1.383(8)
O2 C56 1.468(8)
O3 C44 1.394(7)
O3 C59 1.454(8)
O4 C51 1.388(8)
O4 C62 1.430(8)
C1 C2 1.336(10)
C1 C6 1.378(10)
C2 C3 1.396(11)
C2 H2 0.9500
C3 C4 1.382(12)
C3 H3 0.9500
C4 C5 1.391(13)
C4 H4 0.9500
C5 C6 1.383(12)
C5 H5 0.9500
C6 H6 0.9500
C7 C12 1.384(11)
C7 C8 1.398(11)
C8 C9 1.375(11)
C8 H8 0.9500
C9 C10 1.370(13)
C9 H9 0.9500
C10 C11 1.396(14)
C10 H10 0.9500
C11 C12 1.362(12)
C11 H11 0.9500
C12 H12 0.9500
C13 C18 1.374(10)
C13 C14 1.391(10)
C14 C15 1.399(10)
C14 H14 0.9500
C15 C16 1.355(12)
C15 H15 0.9500
C16 C17 1.396(12)
C16 H16 0.9500
C17 C18 1.384(11)
C17 H17 0.9500
C18 H18 0.9500
C19 C20 1.381(9)
C19 C24 1.408(9)
C20 C21 1.385(10)
C20 H20 0.9500
C21 C22 1.377(11)
C21 H21 0.9500
C22 C23 1.359(12)
C22 H22 0.9500
C23 C24 1.358(11)
C23 H23 0.9500
C24 H24 0.9500
C25 C26 1.384(9)
C25 C30 1.395(9)
C26 C27 1.407(9)
C26 H26 0.9500
C27 C28 1.383(9)
C27 C52 1.529(9)
C28 C29 1.406(9)
C29 C30 1.374(9)
C29 C31 1.512(9)
C30 H30 0.9500
C31 C32 1.511(8)
C31 H31A 0.9900
C31 H31B 0.9900
C32 C33 1.382(9)
C32 C37 1.401(8)
C33 C34 1.387(9)
C33 H33 0.9500
C34 C35 1.392(9)
C35 C36 1.396(9)
C35 H35 0.9500
C36 C37 1.378(8)
C36 C38 1.519(8)
C38 C39 1.515(9)
C38 H38A 0.9900
C38 H38B 0.9900
C39 C40 1.381(9)
C39 C44 1.389(9)
C40 C41 1.397(9)
C40 H40 0.9500
C41 C42 1.391(10)
C41 H41 0.9500
C42 C43 1.384(9)
C42 H42 0.9500
C43 C44 1.411(9)
C43 C45 1.504(9)
C45 C46 1.511(10)
C45 H45A 0.9900
C45 H45B 0.9900
C46 C51 1.384(9)
C46 C47 1.400(10)
C47 C48 1.374(11)
C47 H47 0.9500
C48 C49 1.361(11)
C48 H48 0.9500
C49 C50 1.411(10)
C49 H49 0.9500
C50 C51 1.384(9)
C50 C52 1.535(9)
C52 H52A 0.9900
C52 H52B 0.9900
C53 C54 1.426(13)
C53 H53A 0.9900
C53 H53B 0.9900
C54 C55 1.357(8)
C54 H54 0.9500
C55 H55A 0.9500
C55 H55B 0.9500
C56 C57 1.473(10)
C56 H56A 0.9900
C56 H56B 0.9900
C57 C58 1.310(12)
C57 H57 0.9500
C58 H58A 0.9500
C58 H58B 0.9500
C59 C60 1.532(11)
C59 H59A 0.9900
C59 H59B 0.9900
C60 C61 1.486(12)
C60 H60A 0.9900
C60 H60B 0.9900
C61 H61A 0.9800
C61 H61B 0.9800
C61 H61C 0.9800
C62 C63 1.481(10)
C62 H62A 0.9900
C62 H62B 0.9900
C63 C64 1.512(11)
C63 H63A 0.9900
C63 H63B 0.9900
C64 H64A 0.9800
C64 H64B 0.9800
C64 H64C 0.9800

loop_
_geom_torsion_atom_site_label_1
_geom_torsion_atom_site_label_2
_geom_torsion_atom_site_label_3
_geom_torsion_atom_site_label_4
_geom_torsion
Cl2 Au1 P1 C7 130(3)
Cl2 Au1 P1 C34 10(3)
Cl2 Au1 P1 C1 -110(3)
Cl1 Au2 P2 C25 -124.4(8)
Cl1 Au2 P2 C19 113.6(8)
Cl1 Au2 P2 C13 -6.1(9)
C7 P1 C1 C2 -101.9(7)
C34 P1 C1 C2 10.4(7)
Au1 P1 C1 C2 133.5(6)
C7 P1 C1 C6 78.5(6)
C34 P1 C1 C6 -169.2(5)
Au1 P1 C1 C6 -46.1(6)
C6 C1 C2 C3 0.7(12)
P1 C1 C2 C3 -178.9(6)
C1 C2 C3 C4 -0.7(13)
C2 C3 C4 C5 -1.0(13)
C3 C4 C5 C6 2.7(13)
C2 C1 C6 C5 1.1(11)
P1 C1 C6 C5 -179.3(6)
C4 C5 C6 C1 -2.8(12)
C34 P1 C7 C12 105.2(7)
C1 P1 C7 C12 -141.4(6)
Au1 P1 C7 C12 -18.1(7)
C34 P1 C7 C8 -71.3(7)
C1 P1 C7 C8 42.1(7)
Au1 P1 C7 C8 165.4(5)
C12 C7 C8 C9 0.6(12)
P1 C7 C8 C9 177.2(6)
C7 C8 C9 C10 1.3(13)
C8 C9 C10 C11 -2.7(14)
C9 C10 C11 C12 2.1(14)
C10 C11 C12 C7 -0.2(14)
C8 C7 C12 C11 -1.2(13)
P1 C7 C12 C11 -177.8(7)
C25 P2 C13 C18 -124.6(6)
C19 P2 C13 C18 -10.5(7)
Au2 P2 C13 C18 111.9(6)
C25 P2 C13 C14 59.9(6)
C19 P2 C13 C14 173.9(6)
Au2 P2 C13 C14 -63.6(6)
C18 C13 C14 C15 -0.2(12)
P2 C13 C14 C15 175.5(6)
C13 C14 C15 C16 -0.8(13)
C14 C15 C16 C17 0.4(13)
C15 C16 C17 C18 1.0(14)
C14 C13 C18 C17 1.6(12)
P2 C13 C18 C17 -173.8(6)
C16 C17 C18 C13 -2.0(13)
C25 P2 C19 C20 13.7(7)
C13 P2 C19 C20 -101.0(6)
Au2 P2 C19 C20 140.6(6)
C25 P2 C19 C24 -163.6(6)
C13 P2 C19 C24 81.7(6)
Au2 P2 C19 C24 -36.7(6)
C24 C19 C20 C21 0.6(11)
P2 C19 C20 C21 -176.7(6)
C19 C20 C21 C22 0.6(12)
C20 C21 C22 C23 -2.6(13)
C21 C22 C23 C24 3.3(14)
C22 C23 C24 C19 -2.0(13)
C20 C19 C24 C23 0.0(11)
P2 C19 C24 C23 177.5(6)
C19 P2 C25 C26 -106.2(6)
C13 P2 C25 C26 9.9(6)
Au2 P2 C25 C26 128.0(5)
C19 P2 C25 C30 76.8(6)
C13 P2 C25 C30 -167.1(5)
Au2 P2 C25 C30 -49.0(6)
C30 C25 C26 C27 -3.4(10)
P2 C25 C26 C27 179.6(5)
C25 C26 C27 C28 1.4(9)
C25 C26 C27 C52 175.0(6)
C53 O1 C28 C27 91.2(7)
C53 O1 C28 C29 -92.9(7)
C26 C27 C28 O1 177.3(5)
C52 C27 C28 O1 4.0(9)
C26 C27 C28 C29 1.6(9)
C52 C27 C28 C29 -171.7(6)
O1 C28 C29 C30 -178.2(5)
C27 C28 C29 C30 -2.4(9)
O1 C28 C29 C31 -2.8(9)
C27 C28 C29 C31 172.9(6)
C28 C29 C30 C25 0.3(9)
C31 C29 C30 C25 -175.2(6)
C26 C25 C30 C29 2.6(10)
P2 C25 C30 C29 179.7(5)
C30 C29 C31 C32 48.2(8)
C28 C29 C31 C32 -127.0(6)
C29 C31 C32 C33 -105.1(7)
C29 C31 C32 C37 67.5(7)
C37 C32 C33 C34 -3.1(10)
C31 C32 C33 C34 169.4(6)
C32 C33 C34 C35 -0.3(10)
C32 C33 C34 P1 175.2(5)
C7 P1 C34 C33 170.2(6)
C1 P1 C34 C33 58.2(6)
Au1 P1 C34 C33 -65.0(6)
C7 P1 C34 C35 -14.4(7)
C1 P1 C34 C35 -126.4(6)
Au1 P1 C34 C35 110.4(5)
C33 C34 C35 C36 2.2(10)
P1 C34 C35 C36 -173.2(5)
C34 C35 C36 C37 -0.6(10)
C34 C35 C36 C38 -172.7(6)
C35 C36 C37 O2 -178.4(6)
C38 C36 C37 O2 -6.1(9)
C35 C36 C37 C32 -3.0(10)
C38 C36 C37 C32 169.3(6)
C56 O2 C37 C36 -79.5(7)
C56 O2 C37 C32 105.0(7)
C33 C32 C37 C36 4.8(10)
C31 C32 C37 C36 -168.0(6)
C33 C32 C37 O2 -179.7(6)
C31 C32 C37 O2 7.4(9)
C37 C36 C38 C39 -67.8(8)
C35 C36 C38 C39 104.2(7)
C36 C38 C39 C40 -60.3(8)
C36 C38 C39 C44 117.2(6)
C44 C39 C40 C41 0.9(9)
C38 C39 C40 C41 178.4(6)
C39 C40 C41 C42 -2.7(10)
C40 C41 C42 C43 1.7(10)
C41 C42 C43 C44 1.1(10)
C41 C42 C43 C45 -175.0(6)
C40 C39 C44 O3 -176.5(5)
C38 C39 C44 O3 6.0(9)
C40 C39 C44 C43 2.0(9)
C38 C39 C44 C43 -175.5(6)
C59 O3 C44 C39 88.9(7)
C59 O3 C44 C43 -89.6(7)
C42 C43 C44 C39 -3.0(9)
C45 C43 C44 C39 173.0(6)
C42 C43 C44 O3 175.5(5)
C45 C43 C44 O3 -8.5(9)
C42 C43 C45 C46 58.5(8)
C44 C43 C45 C46 -117.4(7)
C43 C45 C46 C51 70.9(9)
C43 C45 C46 C47 -103.0(8)
C51 C46 C47 C48 0.2(11)
C45 C46 C47 C48 174.4(7)
C46 C47 C48 C49 -4.3(13)
C47 C48 C49 C50 3.5(12)
C48 C49 C50 C51 1.2(11)
C48 C49 C50 C52 -171.4(7)
C47 C46 C51 C50 4.6(10)
C45 C46 C51 C50 -169.5(6)
C47 C46 C51 O4 178.1(6)
C45 C46 C51 O4 4.0(10)
C49 C50 C51 C46 -5.4(10)
C52 C50 C51 C46 167.3(6)
C49 C50 C51 O4 -179.0(6)
C52 C50 C51 O4 -6.2(9)
C62 O4 C51 C46 79.9(7)
C62 O4 C51 C50 -106.3(7)
C28 C27 C52 C50 121.2(7)
C26 C27 C52 C50 -52.1(8)
C51 C50 C52 C27 -65.3(8)
C49 C50 C52 C27 107.2(7)
C28 O1 C53 C54 167.0(8)
O1 C53 C54 C55 125.4(13)
C37 O2 C56 C57 -99.4(7)
O2 C56 C57 C58 125.5(9)
C44 O3 C59 C60 -170.3(6)
O3 C59 C60 C61 -64.9(9)
C51 O4 C62 C63 87.1(8)
O4 C62 C63 C64 -179.5(7)
